data_7053236
loop_
_publ_author_name
'Sa\&smannshausen, J\"org'
'Klett, Jan'
'Kennedy, Alan R.'
'Parkinson, John A.'
'Armstrong, David'

_publ_section_title
;
 Taming the shrew: [TMEDALi-Zn(C2H4)2L] as a model compound for anionic
 ethene polymerisation
;
_journal_issue 2
_journal_name_full 'New Journal of Chemistry'
_journal_page_first 494
_journal_paper_doi 10.1039/c2nj40874k
_journal_volume 37
_journal_year 2013
_chemical_formula_sum 'C19 H40 Li N3 Zn'
_chemical_formula_weight 382.85
_chemical_name_systematic
;
?
;
_space_group_IT_number 14
_symmetry_cell_setting monoclinic
_symmetry_space_group_name_Hall '-P 2yn'
_symmetry_space_group_name_H-M 'P 1 21/n 1'
_atom_sites_solution_hydrogens geom
_atom_sites_solution_primary direct
_atom_sites_solution_secondary difmap
_audit_creation_method SHELXL-97
_cell_angle_alpha 90.00
_cell_angle_beta 104.793(7)
_cell_angle_gamma 90.00
_cell_formula_units_Z 4
_cell_length_a 10.6264(6)
_cell_length_b 14.7725(7)
_cell_length_c 14.6357(10)
_cell_measurement_reflns_used 6996
_cell_measurement_temperature 123(2)
_cell_measurement_theta_max 71.7226
_cell_measurement_theta_min 3.1204
_cell_volume 2221.3(2)
_computing_structure_refinement 'SHELXL-97 (Sheldrick, 1997)'
_computing_structure_solution 'SHELXS-97 (Sheldrick, 1990)'
_diffrn_ambient_temperature 123(2)
_diffrn_detector_area_resol_mean 16.0268
_diffrn_measured_fraction_theta_full 0.993
_diffrn_measured_fraction_theta_max 0.977
_diffrn_measurement_device_type 'Xcalibur, Sapphire3, Gemini'
_diffrn_measurement_method '\w scans'
_diffrn_radiation_monochromator graphite
_diffrn_radiation_source 'Enhance (Cu) X-ray Source'
_diffrn_radiation_type CuK\a
_diffrn_radiation_wavelength 1.54180
_diffrn_reflns_av_R_equivalents 0.0182
_diffrn_reflns_av_sigmaI/netI 0.0143
_diffrn_reflns_limit_h_max 12
_diffrn_reflns_limit_h_min -12
_diffrn_reflns_limit_k_max 17
_diffrn_reflns_limit_k_min -18
_diffrn_reflns_limit_l_max 12
_diffrn_reflns_limit_l_min -18
_diffrn_reflns_number 10596
_diffrn_reflns_theta_full 70.00
_diffrn_reflns_theta_max 71.86
_diffrn_reflns_theta_min 4.33
_exptl_absorpt_coefficient_mu 1.539
_exptl_absorpt_correction_T_max 1.00000
_exptl_absorpt_correction_T_min 0.83554
_exptl_absorpt_correction_type multi-scan
_exptl_crystal_colour colourless
_exptl_crystal_density_diffrn 1.145
_exptl_crystal_density_method 'not measured'
_exptl_crystal_description block
_exptl_crystal_F_000 832
_exptl_crystal_size_max 0.4
_exptl_crystal_size_mid 0.2
_exptl_crystal_size_min 0.2
_refine_diff_density_max 1.033
_refine_diff_density_min -1.494
_refine_diff_density_rms 0.065
_refine_ls_extinction_method none
_refine_ls_goodness_of_fit_ref 1.054
_refine_ls_hydrogen_treatment constr
_refine_ls_matrix_type full
_refine_ls_number_parameters 268
_refine_ls_number_reflns 4254
_refine_ls_number_restraints 129
_refine_ls_restrained_S_all 1.042
_refine_ls_R_factor_all 0.0664
_refine_ls_R_factor_gt 0.0594
_refine_ls_shift/su_max 0.000
_refine_ls_shift/su_mean 0.000
_refine_ls_structure_factor_coef Fsqd
_refine_ls_weighting_details 'calc w=1/[\s^2^(Fo^2^)+(0.0603P)^2^+3.5142P] where P=(Fo^2^+2Fc^2^)/3'
_refine_ls_weighting_scheme calc
_refine_ls_wR_factor_gt 0.1503
_refine_ls_wR_factor_ref 0.1562
_reflns_number_gt 3676
_reflns_number_total 4254
_reflns_threshold_expression >2sigma(I)
_cod_data_source_file c2nj40874k.txt
_cod_data_source_block jkjan40
_cod_original_sg_symbol_H-M P2(1)/n
_cod_database_code 7053236

loop_
_symmetry_equiv_pos_as_xyz
'x, y, z'
'-x+1/2, y+1/2, -z+1/2'
'-x, -y, -z'
'x-1/2, -y-1/2, z-1/2'

loop_
_atom_site_label
_atom_site_type_symbol
_atom_site_fract_x
_atom_site_fract_y
_atom_site_fract_z
_atom_site_U_iso_or_equiv
_atom_site_adp_type
_atom_site_occupancy
_atom_site_symmetry_multiplicity
_atom_site_calc_flag
_atom_site_refinement_flags
_atom_site_disorder_assembly
_atom_site_disorder_group
Li1 Li 0.2850(5) 0.3185(4) 0.2590(4) 0.0445(11) Uani 1 1 d . . .
Zn1 Zn 0.46114(5) 0.18840(3) 0.22668(4) 0.0578(2) Uani 1 1 d . A .
C11 C 0.3455(4) 0.1508(3) 0.3110(3) 0.0551(12) Uani 0.926(9) 1 d PD A 1
H11A H 0.2554 0.1643 0.2893 0.066 Uiso 0.926(9) 1 calc PR A 1
C12 C 0.3828(5) 0.1110(4) 0.3901(3) 0.0831(17) Uani 0.926(9) 1 d PD A 1
H12C H 0.4720 0.0962 0.4146 0.100 Uiso 0.926(9) 1 calc PR A 1
H12D H 0.3214 0.0960 0.4248 0.100 Uiso 0.926(9) 1 calc PR A 1
C11A C 0.419(5) 0.170(3) 0.344(4) 0.0551(12) Uani 0.07 1 d PD A 2
H11B H 0.4764 0.1926 0.4008 0.066 Uiso 0.074(9) 1 calc PR A 2
C12A C 0.316(6) 0.128(6) 0.349(6) 0.0831(17) Uani 0.07 1 d PD A 2
H12A H 0.2588 0.1055 0.2926 0.100 Uiso 0.074(9) 1 calc PR A 2
H12B H 0.2968 0.1196 0.4080 0.100 Uiso 0.074(9) 1 calc PR A 2
C21 C 0.6147(6) 0.1122(4) 0.2148(5) 0.0586(16) Uani 0.691(10) 1 d P A 1
H21A H 0.6865 0.1097 0.2689 0.070 Uiso 0.691(10) 1 calc PR A 1
C22 C 0.6260(8) 0.0667(5) 0.1421(6) 0.077(2) Uani 0.691(10) 1 d P A 1
H22C H 0.5572 0.0667 0.0859 0.093 Uiso 0.691(10) 1 calc PR A 1
H22D H 0.7031 0.0332 0.1447 0.093 Uiso 0.691(10) 1 calc PR A 1
C21A C 0.5587(13) 0.1112(8) 0.1562(11) 0.0586(16) Uani 0.31 1 d P A 2
H21B H 0.5248 0.0990 0.0908 0.070 Uiso 0.309(10) 1 calc PR A 2
C22A C 0.667(2) 0.0789(12) 0.2012(14) 0.077(2) Uani 0.31 1 d P A 2
H22A H 0.6997 0.0916 0.2666 0.093 Uiso 0.309(10) 1 calc PR A 2
H22B H 0.7157 0.0419 0.1696 0.093 Uiso 0.309(10) 1 calc PR A 2
N31 N 0.4114(2) 0.31483(15) 0.17314(17) 0.0372(5) Uani 1 1 d . A .
C32 C 0.3527(3) 0.3095(2) 0.0704(2) 0.0538(8) Uani 1 1 d . . .
C321 C 0.2627(4) 0.2265(3) 0.0556(3) 0.0792(13) Uani 1 1 d . A .
H32A H 0.3148 0.1717 0.0746 0.119 Uiso 1 1 calc R . .
H32B H 0.2159 0.2220 -0.0112 0.119 Uiso 1 1 calc R . .
H32C H 0.2000 0.2328 0.0940 0.119 Uiso 1 1 calc R . .
C322 C 0.2707(3) 0.3928(3) 0.0300(2) 0.0676(11) Uani 1 1 d . A .
H32D H 0.3284 0.4432 0.0245 0.101 Uiso 1 1 calc R . .
H32E H 0.2167 0.4102 0.0723 0.101 Uiso 1 1 calc R . .
H32F H 0.2146 0.3783 -0.0325 0.101 Uiso 1 1 calc R . .
C33 C 0.4558(4) 0.2934(3) 0.0143(3) 0.0718(11) Uani 1 1 d . A .
H33A H 0.4928 0.2319 0.0283 0.086 Uiso 1 1 calc R . .
H33B H 0.4133 0.2965 -0.0542 0.086 Uiso 1 1 calc R . .
C34 C 0.5648(4) 0.3622(3) 0.0383(3) 0.0703(11) Uani 1 1 d . . .
H34A H 0.6314 0.3476 0.0042 0.084 Uiso 1 1 calc R A .
H34B H 0.5301 0.4233 0.0186 0.084 Uiso 1 1 calc R . .
C35 C 0.6253(3) 0.3608(2) 0.1437(3) 0.0626(10) Uani 1 1 d . A .
H35A H 0.6930 0.4084 0.1596 0.075 Uiso 1 1 calc R . .
H35B H 0.6685 0.3017 0.1613 0.075 Uiso 1 1 calc R . .
C36 C 0.5260(3) 0.3762(2) 0.2019(2) 0.0465(7) Uani 1 1 d . . .
C361 C 0.5912(3) 0.3539(3) 0.3052(3) 0.0627(10) Uani 1 1 d . A .
H36A H 0.5285 0.3624 0.3433 0.094 Uiso 1 1 calc R . .
H36B H 0.6658 0.3942 0.3283 0.094 Uiso 1 1 calc R . .
H36C H 0.6210 0.2909 0.3101 0.094 Uiso 1 1 calc R . .
C362 C 0.4883(3) 0.4776(2) 0.1981(3) 0.0559(8) Uani 1 1 d . A .
H36D H 0.4634 0.4979 0.1322 0.084 Uiso 1 1 calc R . .
H36E H 0.5628 0.5132 0.2334 0.084 Uiso 1 1 calc R . .
H36F H 0.4148 0.4860 0.2264 0.084 Uiso 1 1 calc R . .
N41 N 0.2922(6) 0.4067(4) 0.3873(7) 0.0472(14) Uani 0.586(4) 1 d PDU A 1
C411 C 0.3638(7) 0.4941(4) 0.4020(5) 0.0584(13) Uani 0.586(4) 1 d PU A 1
H41A H 0.3480 0.5249 0.4573 0.088 Uiso 0.586(4) 1 calc PR A 1
H41B H 0.3334 0.5324 0.3460 0.088 Uiso 0.586(4) 1 calc PR A 1
H41C H 0.4572 0.4826 0.4123 0.088 Uiso 0.586(4) 1 calc PR A 1
C412 C 0.339(3) 0.350(3) 0.472(2) 0.061(2) Uani 0.586(4) 1 d PDU A 1
H41D H 0.3181 0.3783 0.5261 0.091 Uiso 0.586(4) 1 calc PR A 1
H41E H 0.4337 0.3420 0.4840 0.091 Uiso 0.586(4) 1 calc PR A 1
H41F H 0.2971 0.2901 0.4605 0.091 Uiso 0.586(4) 1 calc PR A 1
C42 C 0.1537(5) 0.4285(4) 0.3742(4) 0.0522(11) Uani 0.586(4) 1 d PDU A 1
H42A H 0.1302 0.4795 0.3292 0.063 Uiso 0.586(4) 1 calc PR A 1
H42B H 0.1392 0.4482 0.4354 0.063 Uiso 0.586(4) 1 calc PR A 1
C43 C 0.0660(6) 0.3489(4) 0.3373(5) 0.0515(12) Uani 0.586(4) 1 d PDU A 1
H43A H 0.0884 0.2987 0.3835 0.062 Uiso 0.586(4) 1 calc PR A 1
H43B H -0.0251 0.3666 0.3331 0.062 Uiso 0.586(4) 1 calc PR A 1
N44 N 0.0744(17) 0.3155(9) 0.2440(4) 0.0477(12) Uani 0.586(4) 1 d PDU A 1
C441 C 0.0134(6) 0.3815(6) 0.1714(5) 0.0598(16) Uani 0.586(4) 1 d PDU A 1
H44A H -0.0755 0.3940 0.1757 0.090 Uiso 0.586(4) 1 calc PR A 1
H44B H 0.0108 0.3569 0.1088 0.090 Uiso 0.586(4) 1 calc PR A 1
H44C H 0.0640 0.4377 0.1812 0.090 Uiso 0.586(4) 1 calc PR A 1
C442 C 0.004(4) 0.2286(18) 0.224(3) 0.064(3) Uani 0.586(4) 1 d PDU A 1
H44D H -0.0880 0.2381 0.2212 0.096 Uiso 0.586(4) 1 calc PR A 1
H44E H 0.0415 0.1851 0.2741 0.096 Uiso 0.586(4) 1 calc PR A 1
H44F H 0.0124 0.2050 0.1632 0.096 Uiso 0.586(4) 1 calc PR A 1
N41A N 0.2667(9) 0.3780(6) 0.3893(11) 0.0472(14) Uani 0.41 1 d PDU A 2
C413 C 0.2871(10) 0.4767(6) 0.3893(7) 0.0584(13) Uani 0.41 1 d PDU A 2
H41G H 0.2718 0.5028 0.4471 0.088 Uiso 0.414(4) 1 calc PR A 2
H41H H 0.2263 0.5035 0.3341 0.088 Uiso 0.414(4) 1 calc PR A 2
H41I H 0.3766 0.4894 0.3867 0.088 Uiso 0.414(4) 1 calc PR A 2
C414 C 0.355(4) 0.343(4) 0.477(3) 0.061(2) Uani 0.41 1 d PDU A 2
H41J H 0.3359 0.3730 0.5313 0.091 Uiso 0.414(4) 1 calc PR A 2
H41K H 0.4453 0.3556 0.4758 0.091 Uiso 0.414(4) 1 calc PR A 2
H41L H 0.3427 0.2777 0.4808 0.091 Uiso 0.414(4) 1 calc PR A 2
C42A C 0.1302(7) 0.3575(6) 0.3878(6) 0.0522(11) Uani 0.41 1 d PDU A 2
H42C H 0.1042 0.3953 0.4358 0.063 Uiso 0.414(4) 1 calc PR A 2
H42D H 0.1239 0.2933 0.4056 0.063 Uiso 0.414(4) 1 calc PR A 2
C43A C 0.0362(8) 0.3741(7) 0.2923(6) 0.0515(12) Uani 0.41 1 d PDU A 2
H43C H -0.0539 0.3620 0.2963 0.062 Uiso 0.414(4) 1 calc PR A 2
H43D H 0.0415 0.4382 0.2739 0.062 Uiso 0.414(4) 1 calc PR A 2
N44A N 0.068(3) 0.3149(13) 0.2204(7) 0.0477(12) Uani 0.41 1 d PDU A 2
C443 C -0.0023(10) 0.3505(9) 0.1274(6) 0.0598(16) Uani 0.41 1 d PDU A 2
H44G H -0.0959 0.3516 0.1229 0.090 Uiso 0.414(4) 1 calc PR A 2
H44H H 0.0144 0.3115 0.0776 0.090 Uiso 0.414(4) 1 calc PR A 2
H44I H 0.0279 0.4120 0.1198 0.090 Uiso 0.414(4) 1 calc PR A 2
C444 C 0.018(6) 0.223(3) 0.232(4) 0.064(3) Uani 0.41 1 d PDU A 2
H44J H -0.0762 0.2258 0.2231 0.096 Uiso 0.414(4) 1 calc PR A 2
H44K H 0.0593 0.2014 0.2963 0.096 Uiso 0.414(4) 1 calc PR A 2
H44L H 0.0394 0.1823 0.1859 0.096 Uiso 0.414(4) 1 calc PR A 2

loop_
_atom_site_aniso_label
_atom_site_aniso_U_11
_atom_site_aniso_U_22
_atom_site_aniso_U_33
_atom_site_aniso_U_23
_atom_site_aniso_U_13
_atom_site_aniso_U_12
Li1 0.042(3) 0.048(3) 0.048(3) -0.003(2) 0.019(2) -0.002(2)
Zn1 0.0650(3) 0.0360(3) 0.0870(4) 0.0039(2) 0.0460(3) 0.00223(19)
C11 0.049(2) 0.046(2) 0.079(3) 0.0146(19) 0.033(2) 0.0037(17)
C12 0.067(3) 0.119(5) 0.063(3) 0.004(3) 0.018(2) -0.022(3)
C11A 0.049(2) 0.046(2) 0.079(3) 0.0146(19) 0.033(2) 0.0037(17)
C12A 0.067(3) 0.119(5) 0.063(3) 0.004(3) 0.018(2) -0.022(3)
C21 0.052(3) 0.048(2) 0.078(4) 0.009(3) 0.020(3) 0.016(2)
C22 0.096(5) 0.059(3) 0.097(5) 0.026(4) 0.063(5) 0.032(3)
C21A 0.052(3) 0.048(2) 0.078(4) 0.009(3) 0.020(3) 0.016(2)
C22A 0.096(5) 0.059(3) 0.097(5) 0.026(4) 0.063(5) 0.032(3)
N31 0.0346(12) 0.0380(12) 0.0414(12) -0.0009(10) 0.0141(10) -0.0029(9)
C32 0.0537(18) 0.067(2) 0.0468(17) -0.0061(15) 0.0240(15) -0.0079(16)
C321 0.084(3) 0.100(3) 0.057(2) -0.028(2) 0.025(2) -0.039(3)
C322 0.0508(19) 0.106(3) 0.0471(19) 0.013(2) 0.0136(15) 0.005(2)
C33 0.093(3) 0.073(3) 0.066(2) -0.003(2) 0.052(2) 0.002(2)
C34 0.077(2) 0.057(2) 0.099(3) 0.020(2) 0.064(2) 0.0146(19)
C35 0.0436(17) 0.0472(19) 0.107(3) 0.0210(19) 0.0374(19) 0.0043(15)
C36 0.0362(14) 0.0372(15) 0.067(2) 0.0059(14) 0.0144(14) -0.0012(12)
C361 0.0459(18) 0.057(2) 0.075(2) 0.0105(18) -0.0038(17) -0.0060(16)
C362 0.0555(19) 0.0396(17) 0.075(2) 0.0048(16) 0.0212(17) -0.0012(14)
N41 0.048(3) 0.046(4) 0.0475(16) -0.006(3) 0.013(2) 0.005(2)
C411 0.063(3) 0.046(3) 0.065(3) -0.016(2) 0.013(3) -0.003(3)
C412 0.066(6) 0.064(5) 0.050(3) 0.0009(19) 0.012(3) 0.016(5)
C42 0.054(2) 0.054(2) 0.053(2) -0.003(2) 0.022(2) 0.009(2)
C43 0.046(3) 0.063(3) 0.052(3) 0.006(3) 0.024(3) 0.004(2)
N44 0.039(2) 0.0549(17) 0.055(3) 0.002(3) 0.021(4) -0.0024(13)
C441 0.039(2) 0.090(5) 0.051(4) 0.008(3) 0.014(3) 0.005(3)
C442 0.042(7) 0.067(3) 0.085(5) -0.006(3) 0.017(4) -0.015(4)
N41A 0.048(3) 0.046(4) 0.0475(16) -0.006(3) 0.013(2) 0.005(2)
C413 0.063(3) 0.046(3) 0.065(3) -0.016(2) 0.013(3) -0.003(3)
C414 0.066(6) 0.064(5) 0.050(3) 0.0009(19) 0.012(3) 0.016(5)
C42A 0.054(2) 0.054(2) 0.053(2) -0.003(2) 0.022(2) 0.009(2)
C43A 0.046(3) 0.063(3) 0.052(3) 0.006(3) 0.024(3) 0.004(2)
N44A 0.039(2) 0.0549(17) 0.055(3) 0.002(3) 0.021(4) -0.0024(13)
C443 0.039(2) 0.090(5) 0.051(4) 0.008(3) 0.014(3) 0.005(3)
C444 0.042(7) 0.067(3) 0.085(5) -0.006(3) 0.017(4) -0.015(4)

loop_
_atom_type_symbol
_atom_type_description
_atom_type_scat_dispersion_real
_atom_type_scat_dispersion_imag
_atom_type_scat_source
C C 0.0181 0.0091 'International Tables Vol C Tables 4.2.6.8 and 6.1.1.4'
H H 0.0000 0.0000 'International Tables Vol C Tables 4.2.6.8 and 6.1.1.4'
Li Li 0.0008 0.0003 'International Tables Vol C Tables 4.2.6.8 and 6.1.1.4'
N N 0.0311 0.0180 'International Tables Vol C Tables 4.2.6.8 and 6.1.1.4'
Zn Zn -1.5491 0.6778 'International Tables Vol C Tables 4.2.6.8 and 6.1.1.4'

loop_
_geom_angle_atom_site_label_1
_geom_angle_atom_site_label_2
_geom_angle_atom_site_label_3
_geom_angle
N31 Li1 N41A 140.5(3)
N31 Li1 N44 138.2(3)
N41A Li1 N44 77.1(3)
N31 Li1 N44A 129.6(4)
N41A Li1 N44A 85.0(4)
N44 Li1 N44A 8.6(4)
N31 Li1 N41 129.0(3)
N41A Li1 N41 12.8(3)
N44 Li1 N41 85.0(3)
N44A Li1 N41 92.1(4)
N31 Li1 C11 90.1(2)
N41A Li1 C11 101.5(4)
N44 Li1 C11 100.3(4)
N44A Li1 C11 102.2(5)
N41 Li1 C11 110.4(3)
N31 Li1 C11A 85.0(10)
N41A Li1 C11A 94.4(13)
N44 Li1 C11A 115.4(10)
N44A Li1 C11A 118.8(12)
N41 Li1 C11A 100.3(13)
C11 Li1 C11A 18.3(12)
N31 Li1 Zn1 46.57(12)
N41A Li1 Zn1 130.1(4)
N44 Li1 Zn1 132.6(4)
N44A Li1 Zn1 129.2(4)
N41 Li1 Zn1 130.5(3)
C11 Li1 Zn1 43.73(12)
C11A Li1 Zn1 40.2(11)
C11A Zn1 C21A 131.1(14)
C11A Zn1 C21 112.2(15)
C21A Zn1 C21 26.1(4)
C11A Zn1 C11 25.0(18)
C21A Zn1 C11 129.3(4)
C21 Zn1 C11 121.77(19)
C11A Zn1 N31 112.3(14)
C21A Zn1 N31 116.2(4)
C21 Zn1 N31 127.62(17)
C11 Zn1 N31 110.24(12)
C11A Zn1 Li1 68.0(14)
C21A Zn1 Li1 159.3(4)
C21 Zn1 Li1 169.0(2)
C11 Zn1 Li1 63.32(15)
N31 Zn1 Li1 47.14(12)
C12 C11 Zn1 125.9(4)
C12 C11 Li1 134.4(4)
Zn1 C11 Li1 72.95(16)
C12 C11 H11A 117.1
Zn1 C11 H11A 117.1
Li1 C11 H11A 63.5
C11 C12 H12C 120.0
C11 C12 H12D 120.0
H12C C12 H12D 120.0
C12A C11A Zn1 121(6)
C12A C11A Li1 93(5)
Zn1 C11A Li1 71.8(16)
C12A C11A H11B 119.5
Zn1 C11A H11B 119.5
Li1 C11A H11B 105.0
C11A C12A H12A 120.0
C11A C12A H12B 120.0
H12A C12A H12B 120.0
C22 C21 Zn1 127.4(6)
C22 C21 H21A 116.3
Zn1 C21 H21A 116.3
C21 C22 H22C 120.0
C21 C22 H22D 120.0
H22C C22 H22D 120.0
C22A C21A Zn1 118.1(14)
C22A C21A H21B 121.0
Zn1 C21A H21B 121.0
C21A C22A H22A 120.0
C21A C22A H22B 120.0
H22A C22A H22B 120.0
C32 N31 C36 115.0(2)
C32 N31 Zn1 110.07(19)
C36 N31 Zn1 109.60(17)
C32 N31 Li1 116.8(2)
C36 N31 Li1 115.1(2)
Zn1 N31 Li1 86.28(17)
N31 C32 C322 113.6(3)
N31 C32 C321 105.8(3)
C322 C32 C321 108.3(3)
N31 C32 C33 112.2(3)
C322 C32 C33 109.2(3)
C321 C32 C33 107.6(3)
C32 C321 H32A 109.5
C32 C321 H32B 109.5
H32A C321 H32B 109.5
C32 C321 H32C 109.5
H32A C321 H32C 109.5
H32B C321 H32C 109.5
C32 C322 H32D 109.5
C32 C322 H32E 109.5
H32D C322 H32E 109.5
C32 C322 H32F 109.5
H32D C322 H32F 109.5
H32E C322 H32F 109.5
C34 C33 C32 112.1(3)
C34 C33 H33A 109.2
C32 C33 H33A 109.2
C34 C33 H33B 109.2
C32 C33 H33B 109.2
H33A C33 H33B 107.9
C35 C34 C33 109.2(3)
C35 C34 H34A 109.8
C33 C34 H34A 109.8
C35 C34 H34B 109.8
C33 C34 H34B 109.8
H34A C34 H34B 108.3
C34 C35 C36 113.0(3)
C34 C35 H35A 109.0
C36 C35 H35A 109.0
C34 C35 H35B 109.0
C36 C35 H35B 109.0
H35A C35 H35B 107.8
N31 C36 C361 106.2(2)
N31 C36 C35 112.4(3)
C361 C36 C35 108.3(3)
N31 C36 C362 113.2(2)
C361 C36 C362 106.9(3)
C35 C36 C362 109.4(3)
C36 C361 H36A 109.5
C36 C361 H36B 109.5
H36A C361 H36B 109.5
C36 C361 H36C 109.5
H36A C361 H36C 109.5
H36B C361 H36C 109.5
C36 C362 H36D 109.5
C36 C362 H36E 109.5
H36D C362 H36E 109.5
C36 C362 H36F 109.5
H36D C362 H36F 109.5
H36E C362 H36F 109.5
C42 N41 C412 110.4(14)
C42 N41 C411 106.7(5)
C412 N41 C411 109.0(15)
C42 N41 Li1 101.3(5)
C412 N41 Li1 107(2)
C411 N41 Li1 121.7(6)
N41 C42 C43 112.4(5)
N41 C42 H42A 109.1
C43 C42 H42A 109.1
N41 C42 H42B 109.1
C43 C42 H42B 109.1
H42A C42 H42B 107.8
N44 C43 C42 114.4(9)
N44 C43 H43A 108.7
C42 C43 H43A 108.7
N44 C43 H43B 108.7
C42 C43 H43B 108.7
H43A C43 H43B 107.6
C441 N44 C442 109.1(16)
C441 N44 C43 109.2(7)
C442 N44 C43 109(2)
C441 N44 Li1 108.1(10)
C442 N44 Li1 119(2)
C43 N44 Li1 101.6(8)
C414 N41A C413 107(2)
C414 N41A C42A 110.3(18)
C413 N41A C42A 110.3(8)
C414 N41A Li1 116(3)
C413 N41A Li1 111.0(9)
C42A N41A Li1 102.4(8)
N41A C413 H41G 109.5
N41A C413 H41H 109.5
H41G C413 H41H 109.5
N41A C413 H41I 109.5
H41G C413 H41I 109.5
H41H C413 H41I 109.5
N41A C414 H41J 109.5
N41A C414 H41K 109.5
H41J C414 H41K 109.5
N41A C414 H41L 109.5
H41J C414 H41L 109.5
H41K C414 H41L 109.5
N41A C42A C43A 113.1(8)
N41A C42A H42C 109.0
C43A C42A H42C 109.0
N41A C42A H42D 109.0
C43A C42A H42D 109.0
H42C C42A H42D 107.8
N44A C43A C42A 110.3(8)
N44A C43A H43C 109.6
C42A C43A H43C 109.6
N44A C43A H43D 109.6
C42A C43A H43D 109.6
H43C C43A H43D 108.1
C443 N44A C43A 107.2(9)
C443 N44A C444 109(2)
C43A N44A C444 108(3)
C443 N44A Li1 118.1(15)
C43A N44A Li1 102.4(12)
C444 N44A Li1 112(3)
N44A C443 H44G 109.5
N44A C443 H44H 109.5
H44G C443 H44H 109.5
N44A C443 H44I 109.5
H44G C443 H44I 109.5
H44H C443 H44I 109.5
N44A C444 H44J 109.5
N44A C444 H44K 109.5
H44J C444 H44K 109.5
N44A C444 H44L 109.5
H44J C444 H44L 109.5
H44K C444 H44L 109.5

loop_
_geom_bond_atom_site_label_1
_geom_bond_atom_site_label_2
_geom_bond_distance
Li1 N31 2.061(5)
Li1 N41A 2.152(16)
Li1 N44 2.193(19)
Li1 N44A 2.23(3)
Li1 N41 2.271(11)
Li1 C11 2.622(6)
Li1 C11A 2.74(5)
Li1 Zn1 2.806(5)
Zn1 C11A 1.91(5)
Zn1 C21A 1.997(13)
Zn1 C21 2.025(6)
Zn1 C11 2.029(4)
Zn1 N31 2.042(2)
C11 C12 1.268(6)
C11 H11A 0.9500
C12 H12C 0.9500
C12 H12D 0.9500
C11A C12A 1.27(2)
C11A H11B 0.9500
C12A H12A 0.9500
C12A H12B 0.9500
C21 C22 1.291(10)
C21 H21A 0.9500
C22 H22C 0.9500
C22 H22D 0.9500
C21A C22A 1.26(3)
C21A H21B 0.9500
C22A H22A 0.9500
C22A H22B 0.9500
N31 C32 1.475(4)
N31 C36 1.490(4)
C32 C322 1.537(5)
C32 C321 1.537(5)
C32 C33 1.546(5)
C321 H32A 0.9800
C321 H32B 0.9800
C321 H32C 0.9800
C322 H32D 0.9800
C322 H32E 0.9800
C322 H32F 0.9800
C33 C34 1.513(6)
C33 H33A 0.9900
C33 H33B 0.9900
C34 C35 1.512(6)
C34 H34A 0.9900
C34 H34B 0.9900
C35 C36 1.533(5)
C35 H35A 0.9900
C35 H35B 0.9900
C36 C361 1.529(5)
C36 C362 1.548(4)
C361 H36A 0.9800
C361 H36B 0.9800
C361 H36C 0.9800
C362 H36D 0.9800
C362 H36E 0.9800
C362 H36F 0.9800
N41 C42 1.471(7)
N41 C412 1.473(7)
N41 C411 1.485(8)
C411 H41A 0.9800
C411 H41B 0.9800
C411 H41C 0.9800
C412 H41D 0.9800
C412 H41E 0.9800
C412 H41F 0.9800
C42 C43 1.512(7)
C42 H42A 0.9900
C42 H42B 0.9900
C43 N44 1.476(7)
C43 H43A 0.9900
C43 H43B 0.9900
N44 C441 1.466(8)
N44 C442 1.476(9)
C441 H44A 0.9800
C441 H44B 0.9800
C441 H44C 0.9800
C442 H44D 0.9800
C442 H44E 0.9800
C442 H44F 0.9800
N41A C414 1.472(9)
N41A C413 1.474(8)
N41A C42A 1.478(8)
C413 H41G 0.9800
C413 H41H 0.9800
C413 H41I 0.9800
C414 H41J 0.9800
C414 H41K 0.9800
C414 H41L 0.9800
C42A C43A 1.516(8)
C42A H42C 0.9900
C42A H42D 0.9900
C43A N44A 1.471(9)
C43A H43C 0.9900
C43A H43D 0.9900
N44A C443 1.471(9)
N44A C444 1.475(10)
C443 H44G 0.9800
C443 H44H 0.9800
C443 H44I 0.9800
C444 H44J 0.9800
C444 H44K 0.9800
C444 H44L 0.9800

loop_
_geom_torsion_atom_site_label_1
_geom_torsion_atom_site_label_2
_geom_torsion_atom_site_label_3
_geom_torsion_atom_site_label_4
_geom_torsion
N31 Li1 Zn1 C11A 159.0(19)
N41A Li1 Zn1 C11A 33(2)
N44 Li1 Zn1 C11A -79(2)
N44A Li1 Zn1 C11A -90(2)
N41 Li1 Zn1 C11A 50(2)
C11 Li1 Zn1 C11A -27.0(19)
N31 Li1 Zn1 C21A -41.6(11)
N41A Li1 Zn1 C21A -167.8(11)
N44 Li1 Zn1 C21A 80.1(12)
N44A Li1 Zn1 C21A 69.6(13)
N41 Li1 Zn1 C21A -150.9(11)
C11 Li1 Zn1 C21A 132.4(11)
C11A Li1 Zn1 C21A 159(2)
N31 Li1 Zn1 C21 66.0(11)
N41A Li1 Zn1 C21 -60.3(12)
N44 Li1 Zn1 C21 -172.4(10)
N44A Li1 Zn1 C21 177.1(11)
N41 Li1 Zn1 C21 -43.4(12)
C11 Li1 Zn1 C21 -120.1(11)
C11A Li1 Zn1 C21 -93(2)
N31 Li1 Zn1 C11 -174.0(2)
N41A Li1 Zn1 C11 59.8(4)
N44 Li1 Zn1 C11 -52.3(4)
N44A Li1 Zn1 C11 -62.8(6)
N41 Li1 Zn1 C11 76.7(4)
C11A Li1 Zn1 C11 27.0(19)
N41A Li1 Zn1 N31 -126.2(4)
N44 Li1 Zn1 N31 121.6(5)
N44A Li1 Zn1 N31 111.1(6)
N41 Li1 Zn1 N31 -109.4(4)
C11 Li1 Zn1 N31 174.0(2)
C11A Li1 Zn1 N31 -159.0(19)
C11A Zn1 C11 C12 -38(3)
C21A Zn1 C11 C12 66.8(8)
C21 Zn1 C11 C12 35.9(6)
N31 Zn1 C11 C12 -137.6(4)
Li1 Zn1 C11 C12 -132.9(5)
C11A Zn1 C11 Li1 95(3)
C21A Zn1 C11 Li1 -160.3(6)
C21 Zn1 C11 Li1 168.8(2)
N31 Zn1 C11 Li1 -4.72(17)
N31 Li1 C11 C12 128.3(6)
N41A Li1 C11 C12 -13.7(6)
N44 Li1 C11 C12 -92.5(6)
N44A Li1 C11 C12 -101.0(6)
N41 Li1 C11 C12 -4.0(6)
C11A Li1 C11 C12 55(3)
Zn1 Li1 C11 C12 123.9(6)
N31 Li1 C11 Zn1 4.38(16)
N41A Li1 C11 Zn1 -137.6(3)
N44 Li1 C11 Zn1 143.7(3)
N44A Li1 C11 Zn1 135.1(3)
N41 Li1 C11 Zn1 -127.9(3)
C11A Li1 C11 Zn1 -69(3)
C21A Zn1 C11A C12A -88(6)
C21 Zn1 C11A C12A -109(6)
C11 Zn1 C11A C12A 9(5)
N31 Zn1 C11A C12A 99(6)
Li1 Zn1 C11A C12A 83(6)
C21A Zn1 C11A Li1 -170.5(10)
C21 Zn1 C11A Li1 168.1(2)
C11 Zn1 C11A Li1 -74(3)
N31 Zn1 C11A Li1 16.5(15)
N31 Li1 C11A C12A -137(5)
N41A Li1 C11A C12A 83(5)
N44 Li1 C11A C12A 5(5)
N44A Li1 C11A C12A -4(5)
N41 Li1 C11A C12A 94(5)
C11 Li1 C11A C12A -31(4)
Zn1 Li1 C11A C12A -122(6)
N31 Li1 C11A Zn1 -15.1(14)
N41A Li1 C11A Zn1 -155.5(14)
N44 Li1 C11A Zn1 126.8(11)
N44A Li1 C11A Zn1 117.8(11)
N41 Li1 C11A Zn1 -143.9(14)
C11 Li1 C11A Zn1 91(4)
C11A Zn1 C21 C22 137(2)
C21A Zn1 C21 C22 -4.7(9)
C11 Zn1 C21 C22 110.7(6)
N31 Zn1 C21 C22 -77.1(6)
Li1 Zn1 C21 C22 -134.8(10)
C11A Zn1 C21A C22A -48(3)
C21 Zn1 C21A C22A 1.9(10)
C11 Zn1 C21A C22A -81.1(14)
N31 Zn1 C21A C22A 124.6(12)
Li1 Zn1 C21A C22A 157.4(10)
C11A Zn1 N31 C32 -138(2)
C21A Zn1 N31 C32 47.6(5)
C21 Zn1 N31 C32 75.5(3)
C11 Zn1 N31 C32 -111.5(2)
Li1 Zn1 N31 C32 -117.3(2)
C11A Zn1 N31 C36 94(2)
C21A Zn1 N31 C36 -79.8(5)
C21 Zn1 N31 C36 -51.9(3)
C11 Zn1 N31 C36 121.1(2)
Li1 Zn1 N31 C36 115.3(3)
C11A Zn1 N31 Li1 -21(2)
C21A Zn1 N31 Li1 164.8(5)
C21 Zn1 N31 Li1 -167.3(3)
C11 Zn1 N31 Li1 5.8(2)
N41A Li1 N31 C32 -145.1(6)
N44 Li1 N31 C32 0.8(7)
N44A Li1 N31 C32 0.4(8)
N41 Li1 N31 C32 -136.8(4)
C11 Li1 N31 C32 106.5(3)
C11A Li1 N31 C32 124.1(14)
Zn1 Li1 N31 C32 110.6(2)
N41A Li1 N31 C36 -5.6(7)
N44 Li1 N31 C36 140.2(6)
N44A Li1 N31 C36 139.8(7)
N41 Li1 N31 C36 2.7(5)
C11 Li1 N31 C36 -114.1(2)
C11A Li1 N31 C36 -96.5(14)
Zn1 Li1 N31 C36 -109.9(2)
N41A Li1 N31 Zn1 104.3(6)
N44 Li1 N31 Zn1 -109.8(6)
N44A Li1 N31 Zn1 -110.2(7)
N41 Li1 N31 Zn1 112.6(4)
C11 Li1 N31 Zn1 -4.17(15)
C11A Li1 N31 Zn1 13.4(13)
C36 N31 C32 C322 -75.7(3)
Zn1 N31 C32 C322 160.0(2)
Li1 N31 C32 C322 63.8(4)
C36 N31 C32 C321 165.7(3)
Zn1 N31 C32 C321 41.4(3)
Li1 N31 C32 C321 -54.8(4)
C36 N31 C32 C33 48.7(4)
Zn1 N31 C32 C33 -75.6(3)
Li1 N31 C32 C33 -171.8(3)
N31 C32 C33 C34 -53.2(4)
C322 C32 C33 C34 73.6(4)
C321 C32 C33 C34 -169.1(4)
C32 C33 C34 C35 56.0(4)
C33 C34 C35 C36 -55.4(4)
C32 N31 C36 C361 -166.1(3)
Zn1 N31 C36 C361 -41.5(3)
Li1 N31 C36 C361 53.7(3)
C32 N31 C36 C35 -47.7(3)
Zn1 N31 C36 C35 76.9(3)
Li1 N31 C36 C35 172.1(3)
C32 N31 C36 C362 76.9(3)
Zn1 N31 C36 C362 -158.6(2)
Li1 N31 C36 C362 -63.3(4)
C34 C35 C36 N31 51.2(4)
C34 C35 C36 C361 168.3(3)
C34 C35 C36 C362 -75.5(4)
N31 Li1 N41 C42 140.6(4)
N41A Li1 N41 C42 -63.9(18)
N44 Li1 N41 C42 -12.5(5)
N44A Li1 N41 C42 -7.8(7)
C11 Li1 N41 C42 -111.6(4)
C11A Li1 N41 C42 -127.5(11)
Zn1 Li1 N41 C42 -157.5(4)
N31 Li1 N41 C412 -103.6(12)
N41A Li1 N41 C412 52(2)
N44 Li1 N41 C412 103.2(12)
N44A Li1 N41 C412 108.0(13)
C11 Li1 N41 C412 4.1(12)
C11A Li1 N41 C412 -11.8(15)
Zn1 Li1 N41 C412 -41.7(12)
N31 Li1 N41 C411 22.7(8)
N41A Li1 N41 C411 178(2)
N44 Li1 N41 C411 -130.5(6)
N44A Li1 N41 C411 -125.7(7)
C11 Li1 N41 C411 130.4(5)
C11A Li1 N41 C411 114.5(11)
Zn1 Li1 N41 C411 84.6(7)
C412 N41 C42 C43 -74(2)
C411 N41 C42 C43 167.4(6)
Li1 N41 C42 C43 39.0(6)
N41 C42 C43 N44 -61.3(9)
C42 C43 N44 C441 -71.3(13)
C42 C43 N44 C442 169.6(18)
C42 C43 N44 Li1 42.8(7)
N31 Li1 N44 C441 -48.5(9)
N41A Li1 N44 C441 110.0(7)
N44A Li1 N44 C441 -47(5)
N41 Li1 N44 C441 99.7(6)
C11 Li1 N44 C441 -150.4(6)
C11A Li1 N44 C441 -161.2(15)
Zn1 Li1 N44 C441 -116.6(7)
N31 Li1 N44 C442 76.7(18)
N41A Li1 N44 C442 -124.8(18)
N44A Li1 N44 C442 79(5)
N41 Li1 N44 C442 -135.1(17)
C11 Li1 N44 C442 -25.2(17)
C11A Li1 N44 C442 -36(2)
Zn1 Li1 N44 C442 8.6(18)
N31 Li1 N44 C43 -163.4(5)
N41A Li1 N44 C43 -4.9(6)
N44A Li1 N44 C43 -161(6)
N41 Li1 N44 C43 -15.1(6)
C11 Li1 N44 C43 94.7(6)
C11A Li1 N44 C43 83.9(16)
Zn1 Li1 N44 C43 128.5(6)
N31 Li1 N41A C414 -70.3(19)
N44 Li1 N41A C414 132.3(18)
N44A Li1 N41A C414 135.7(18)
N41 Li1 N41A C414 -101(3)
C11 Li1 N41A C414 34.3(18)
C11A Li1 N41A C414 17(2)
Zn1 Li1 N41A C414 -3.3(19)
N31 Li1 N41A C413 51.8(10)
N44 Li1 N41A C413 -105.7(8)
N44A Li1 N41A C413 -102.2(9)
N41 Li1 N41A C413 21.4(16)
C11 Li1 N41A C413 156.3(7)
C11A Li1 N41A C413 139.2(13)
Zn1 Li1 N41A C413 118.7(7)
N31 Li1 N41A C42A 169.4(5)
N44 Li1 N41A C42A 12.0(6)
N44A Li1 N41A C42A 15.4(8)
N41 Li1 N41A C42A 139(2)
C11 Li1 N41A C42A -86.1(6)
C11A Li1 N41A C42A -103.1(12)
Zn1 Li1 N41A C42A -123.7(6)
C414 N41A C42A C43A -168(3)
C413 N41A C42A C43A 74.3(13)
Li1 N41A C42A C43A -43.9(9)
N41A C42A C43A N44A 61.9(16)
C42A C43A N44A C443 -165.3(13)
C42A C43A N44A C444 77(3)
C42A C43A N44A Li1 -40.3(13)
N31 Li1 N44A C443 -27.8(14)
N41A Li1 N44A C443 130.9(11)
N44 Li1 N44A C443 154(6)
N41 Li1 N44A C443 120.3(10)
C11 Li1 N44A C443 -128.4(10)
C11A Li1 N44A C443 -136.8(17)
Zn1 Li1 N44A C443 -89.4(12)
N31 Li1 N44A C43A -145.2(7)
N41A Li1 N44A C43A 13.5(9)
N44 Li1 N44A C43A 37(4)
N41 Li1 N44A C43A 2.9(10)
C11 Li1 N44A C43A 114.3(9)
C11A Li1 N44A C43A 105.9(17)
Zn1 Li1 N44A C43A 153.2(7)
N31 Li1 N44A C444 100(3)
N41A Li1 N44A C444 -102(3)
N44 Li1 N44A C444 -79(6)
N41 Li1 N44A C444 -112(3)
C11 Li1 N44A C444 -1(3)
C11A Li1 N44A C444 -9(3)
Zn1 Li1 N44A C444 38(3)
